data_8100796
loop_
_publ_author_name
'Laavanya, Parthasarathi'
'Panchanatheswaran, Krishnaswamy'
'Muthukumar, Manivannan'
'Jeyaraman, Ramasubbu'
'Krause Bauer, Jeanette A'

_publ_section_title
;
Crystal structure of N-nitroso-2,3,4,5-tetrahydro-2,2,4-trimethyl-
1,5-benzothiazepine, C~12~H~16~N~2~OS
;
_journal_issue 4
_journal_name_full 'Zeitschrift f\"ur Kristallographie - New Crystal Structures'
_journal_page_first 605
_journal_page_last 606
_journal_volume 217
_journal_year 2002
_chemical_formula_structural 'C12 H16 N2 O S'
_chemical_formula_sum 'C12 H16 N2 O S'
_chemical_formula_weight 236.33
_space_group_IT_number 15
_symmetry_cell_setting monoclinic
_symmetry_space_group_name_Hall '-C 2yc'
_symmetry_space_group_name_H-M 'C 1 2/c 1'
_cell_angle_alpha 90.000(4)
_cell_angle_beta 110.741(4)
_cell_angle_gamma 90.000(4)
_cell_formula_units_Z 8
_cell_length_a 31.342(5)
_cell_length_b 6.9265(13)
_cell_length_c 12.322(2)
_cell_measurement_temperature 295(2)
_cell_volume 2501.7(8)
_diffrn_ambient_temperature 295(2)
_exptl_crystal_density_diffrn 1.255
_cod_original_sg_symbol_H-M 'C 2/c'
_cod_original_formula_sum 'C12 H16 N2 O1 S1'
_cod_database_code 8100796

loop_
_symmetry_equiv_pos_as_xyz
'x, y, z'
'-x, y, -z+1/2'
'x+1/2, y+1/2, z'
'-x+1/2, y+1/2, -z+1/2'
'-x, -y, -z'
'x, -y, z-1/2'
'-x+1/2, -y+1/2, -z'
'x+1/2, -y+1/2, z-1/2'

loop_
_atom_site_label
_atom_site_type_symbol
_atom_site_fract_x
_atom_site_fract_y
_atom_site_fract_z
_atom_site_U_iso_or_equiv
_atom_site_adp_type
_atom_site_occupancy
_atom_site_calc_flag
_atom_site_refinement_flags
_atom_site_disorder_assembly
_atom_site_disorder_group
S1 S 0.32293(4) 0.22004(19) 0.16002(11) 0.0744(5) Uani 1 d . . .
C2 C 0.31729(13) 0.4853(7) 0.1390(4) 0.0626(13) Uani 1 d . . .
C3 C 0.35755(13) 0.5946(6) 0.2207(4) 0.0564(12) Uani 1 d . . .
H3A H 0.36042(15) 0.5586(11) 0.301(2) 0.067(5) Uiso 1 calc R . .
H3B H 0.3498(2) 0.735(4) 0.2113(4) 0.067(5) Uiso 1 calc R . .
C4 C 0.40420(14) 0.5717(6) 0.2117(4) 0.0513(11) Uani 1 d . . .
N5 N 0.41926(10) 0.3668(4) 0.2311(3) 0.0431(8) Uani 1 d . . .
C6 C 0.44551(15) 0.2115(6) 0.4198(4) 0.0531(11) Uani 1 d . . .
H6 H 0.4745(14) 0.260(2) 0.4338(7) 0.067(5) Uiso 1 calc R . .
C7 C 0.43661(17) 0.0961(7) 0.5016(4) 0.0634(13) Uani 1 d . . .
H7 H 0.4618(10) 0.0599(16) 0.575(3) 0.067(5) Uiso 1 calc R . .
C8 C 0.39334(17) 0.0325(7) 0.4819(5) 0.0669(14) Uani 1 d . . .
H8 H 0.3873(3) -0.045(4) 0.540(3) 0.067(5) Uiso 1 calc R . .
C9 C 0.35839(16) 0.0768(6) 0.3809(4) 0.0628(13) Uani 1 d . . .
H9 H 0.3303(14) 0.035(2) 0.3700(7) 0.067(5) Uiso 1 calc R . .
C10 C 0.36640(12) 0.1865(6) 0.2951(4) 0.0520(11) Uani 1 d . . .
C11 C 0.41054(12) 0.2531(5) 0.3176(3) 0.0440(10) Uani 1 d . . .
N12 N 0.44657(11) 0.2892(6) 0.1827(3) 0.0568(9) Uani 1 d . . .
O13 O 0.45626(10) 0.3950(5) 0.1140(3) 0.0737(10) Uani 1 d . . .
C14 C 0.31142(19) 0.5181(10) 0.0137(4) 0.109(2) Uani 1 d . . .
H14A H 0.3084(10) 0.650(4) -0.0025(9) 0.105(6) Uiso 1 calc R . .
H14B H 0.2853(10) 0.454(4) -0.0339(15) 0.105(6) Uiso 1 calc R . .
H14C H 0.3369(9) 0.471(4) -0.0003(9) 0.105(6) Uiso 1 calc R . .
C15 C 0.27426(16) 0.5435(9) 0.1601(6) 0.109(2) Uani 1 d . . .
H15A H 0.2692(6) 0.678(4) 0.146(3) 0.105(6) Uiso 1 calc R . .
H15B H 0.2776(4) 0.515(4) 0.238(2) 0.105(6) Uiso 1 calc R . .
H15C H 0.2489(8) 0.474(4) 0.109(2) 0.105(6) Uiso 1 calc R . .
C16 C 0.43972(15) 0.6995(7) 0.2967(4) 0.0691(14) Uani 1 d . . .
H16A H 0.4412(7) 0.671(3) 0.374(2) 0.105(6) Uiso 1 calc R . .
H16B H 0.4316(6) 0.832(4) 0.2794(16) 0.105(6) Uiso 1 calc R . .
H16C H 0.4687(8) 0.676(3) 0.2905(19) 0.105(6) Uiso 1 calc R . .
H4 H 0.4013(11) 0.598(5) 0.134(3) 0.043(10) Uiso 1 d . . .

loop_
_atom_site_aniso_label
_atom_site_aniso_U_11
_atom_site_aniso_U_22
_atom_site_aniso_U_33
_atom_site_aniso_U_23
_atom_site_aniso_U_13
_atom_site_aniso_U_12
S1 0.0593(7) 0.0562(9) 0.0920(10) -0.0065(8) 0.0074(6) -0.0042(6)
C2 0.051(2) 0.066(3) 0.069(3) 0.012(3) 0.019(2) 0.015(2)
C3 0.066(3) 0.035(2) 0.072(3) 0.006(2) 0.029(2) 0.014(2)
C4 0.068(3) 0.029(2) 0.057(3) 0.007(2) 0.022(2) 0.0093(19)
N5 0.0486(17) 0.0298(19) 0.0564(19) -0.0041(16) 0.0254(15) 0.0007(14)
C6 0.058(2) 0.033(2) 0.067(3) -0.007(2) 0.020(2) -0.0025(19)
C7 0.086(3) 0.039(3) 0.066(3) 0.002(2) 0.027(3) 0.009(2)
C8 0.094(4) 0.032(3) 0.091(4) 0.014(3) 0.053(3) 0.009(2)
C9 0.059(3) 0.046(3) 0.096(4) 0.004(3) 0.042(3) -0.003(2)
C10 0.050(2) 0.033(2) 0.079(3) 0.001(2) 0.031(2) 0.0041(18)
C11 0.050(2) 0.028(2) 0.058(2) -0.0013(19) 0.0243(19) 0.0055(16)
N12 0.063(2) 0.046(2) 0.070(2) -0.008(2) 0.0337(18) 0.0003(17)
O13 0.088(2) 0.067(2) 0.081(2) 0.000(2) 0.0495(18) 0.0008(18)
C14 0.106(4) 0.128(6) 0.076(4) 0.027(4) 0.010(3) -0.018(4)
C15 0.070(3) 0.091(5) 0.165(6) 0.004(5) 0.043(4) 0.024(3)
C16 0.078(3) 0.037(3) 0.094(3) -0.010(3) 0.033(3) -0.002(2)

loop_
_geom_bond_atom_site_label_1
_geom_bond_atom_site_label_2
_geom_bond_distance
_geom_bond_site_symmetry_2
_geom_bond_publ_flag
S1 C2 1.855(5) . y
S1 C10 1.753(4) . y
C2 C3 1.510(6) . y
C2 C14 1.506(6) . y
C2 C15 1.516(6) . y
C3 C4 1.513(5) . y
C3 H3A 0.9960 . ?
C3 H3B 0.9960 . ?
C4 N5 1.488(5) . y
C4 C16 1.515(6) . y
C4 H4 0.95(3) . ?
N5 C11 1.428(5) . y
N5 N12 1.318(4) . y
C6 C11 1.376(5) . ?
C6 C7 1.390(6) . ?
C6 H6 0.9241 . ?
C7 C8 1.363(6) . ?
C7 H7 0.9962 . ?
C8 C9 1.370(6) . ?
C8 H8 0.9627 . ?
C9 C10 1.395(6) . ?
C9 H9 0.8910 . ?
C10 C11 1.390(5) . y
N12 O13 1.236(4) . y
C14 H14A 0.9337 . ?
C14 H14B 0.9337 . ?
C14 H14C 0.9337 . ?
C15 H15A 0.9534 . ?
C15 H15B 0.9534 . ?
C15 H15C 0.9534 . ?
C16 H16A 0.9534 . ?
C16 H16B 0.9534 . ?
C16 H16C 0.9534 . ?
